data_1565150
loop_
_publ_author_name
'Wang, Lele'
'Han, Hua-Bin'
'Gu, Lijie'
'Zhang, Wenjing'
'Zhao, Junwei'
'Wang, Qi-Lin'

_publ_section_title
;
 Skeletal remodeling of chalcone-based pyridinium salts to access
 isoindoline polycycles and their bridged derivatives
;
_journal_name_full 'Chemical Science'
_journal_paper_doi 10.1039/D1SC05741C
_journal_year 2021
_chemical_formula_moiety 'C21 H18 N2 O4, C H4 O'
_chemical_formula_sum 'C22 H22 N2 O5'
_chemical_formula_weight 394.41
_space_group_crystal_system triclinic
_space_group_IT_number 2
_space_group_name_Hall '-P 1'
_space_group_name_H-M_alt 'P -1'
_atom_sites_solution_hydrogens mixed
_atom_sites_solution_primary direct
_audit_creation_date 2021-01-26
_audit_creation_method
;
Olex2 1.2
(compiled 2018.05.29 svn.r3508 for OlexSys, GUI svn.r5506)
;
_audit_update_record
;
2021-05-28 deposited with the CCDC.	2021-11-08 downloaded from the CCDC.
;
_cell_angle_alpha 64.2362(13)
_cell_angle_beta 78.0893(13)
_cell_angle_gamma 87.4663(15)
_cell_formula_units_Z 2
_cell_length_a 7.5481(2)
_cell_length_b 11.4787(3)
_cell_length_c 12.3488(4)
_cell_measurement_reflns_used 7405
_cell_measurement_temperature 150(2)
_cell_measurement_theta_max 68.25
_cell_measurement_theta_min 4.06
_cell_volume 941.57(5)
_computing_cell_refinement 'SAINT V8.38A (?, 2016)'
_computing_data_reduction 'SAINT V8.38A (?, 2016)'
_computing_molecular_graphics 'Olex2 (Dolomanov et al., 2009)'
_computing_publication_material 'Olex2 (Dolomanov et al., 2009)'
_computing_structure_refinement 'ShelXL (Sheldrick, 2015)'
_computing_structure_solution 'ShelXS (Sheldrick, 2008)'
_diffrn_ambient_temperature 150.0
_diffrn_measured_fraction_theta_full 0.998
_diffrn_measured_fraction_theta_max 0.995
_diffrn_measurement_device_type 'Bruker APEX-II CCD'
_diffrn_measurement_method '\f and \w scans'
_diffrn_radiation_type CuK\a
_diffrn_radiation_wavelength 1.54178
_diffrn_reflns_av_R_equivalents 0.0632
_diffrn_reflns_av_unetI/netI 0.0561
_diffrn_reflns_Laue_measured_fraction_full 0.998
_diffrn_reflns_Laue_measured_fraction_max 0.995
_diffrn_reflns_limit_h_max 7
_diffrn_reflns_limit_h_min -9
_diffrn_reflns_limit_k_max 13
_diffrn_reflns_limit_k_min -13
_diffrn_reflns_limit_l_max 14
_diffrn_reflns_limit_l_min -14
_diffrn_reflns_number 11740
_diffrn_reflns_point_group_measured_fraction_full 0.998
_diffrn_reflns_point_group_measured_fraction_max 0.995
_diffrn_reflns_theta_full 67.679
_diffrn_reflns_theta_max 68.437
_diffrn_reflns_theta_min 4.064
_diffrn_standards_number 0
_exptl_absorpt_coefficient_mu 0.820
_exptl_absorpt_correction_T_max 0.7531
_exptl_absorpt_correction_T_min 0.5493
_exptl_absorpt_correction_type multi-scan
_exptl_absorpt_process_details
'SADABS-2016/2 (Bruker,2016/2) was used for absorption correction. wR2(int) was 0.1259 before and 0.0793 after correction. The Ratio of minimum to maximum transmission is 0.7294. The \l/2 correction factor is Not present.'
_exptl_crystal_colour yellow
_exptl_crystal_colour_primary yellow
_exptl_crystal_density_diffrn 1.391
_exptl_crystal_description block
_exptl_crystal_F_000 416
_exptl_crystal_size_max 0.32
_exptl_crystal_size_mid 0.17
_exptl_crystal_size_min 0.1
_refine_diff_density_max 0.397
_refine_diff_density_min -0.326
_refine_diff_density_rms 0.065
_refine_ls_extinction_method none
_refine_ls_goodness_of_fit_ref 1.052
_refine_ls_hydrogen_treatment mixed
_refine_ls_matrix_type full
_refine_ls_number_parameters 278
_refine_ls_number_reflns 3432
_refine_ls_number_restraints 3
_refine_ls_restrained_S_all 1.053
_refine_ls_R_factor_all 0.0606
_refine_ls_R_factor_gt 0.0543
_refine_ls_shift/su_max 0.001
_refine_ls_shift/su_mean 0.000
_refine_ls_structure_factor_coef Fsqd
_refine_ls_weighting_details 'w=1/[\s^2^(Fo^2^)+(0.0955P)^2^+0.2495P] where P=(Fo^2^+2Fc^2^)/3'
_refine_ls_weighting_scheme calc
_refine_ls_wR_factor_gt 0.1490
_refine_ls_wR_factor_ref 0.1564
_reflns_Friedel_coverage 0.000
_reflns_number_gt 3000
_reflns_number_total 3432
_reflns_threshold_expression 'I > 2\s(I)'
_cod_data_source_file d1sc05741c2.cif
_cod_data_source_block a_CCDC1
_cod_database_code 1565150
_shelx_shelxl_version_number 2014/7
_shelx_space_group_comment
;
The symmetry employed for this shelxl refinement is uniquely defined
by the following loop, which should always be used as a source of
symmetry information in preference to the above space-group names.
They are only intended as comments.
;
_shelx_estimated_absorpt_t_max 0.923
_shelx_estimated_absorpt_t_min 0.779
_olex2_refinement_description
;
1. Fixed Uiso
 At 1.2 times of:
  All C(H,H) groups, H2 of C2, H3 of C3, H1A of C1, H9 of C9, H4 of C4, H12
  of C12, H13 of C13, H10 of C10, H18 of C18, H17 of C17, H21 of C21, H19 of
  C19, H20 of C20
 At 1.5 times of:
  All C(H,H,H) groups, H5 of C21, All C(H,H,H,H) groups, All O(H) groups
2. Restrained distances
 O5A-C22A
 1.43 with sigma of 0.02
 H1-O1
 0.9 with sigma of 0.02
 O5-C22
 1.4 with sigma of 0.02
3. Uiso/Uaniso restraints and constraints
Uanis(O5) = Uanis(O5A)
Uanis(C22) = Uanis(C22A)
4. Others
 Sof(O5A)=Sof(H5A)=Sof(C22A)=Sof(H22D)=Sof(H22E)=Sof(H22F)=1-FVAR(1)
 Sof(H5)=Sof(O5)=Sof(C22)=Sof(H22A)=Sof(H22B)=Sof(H22C)=FVAR(1)
5.a Ternary CH refined with riding coordinates:
 C9(H9), C10(H10), C13(H13)
5.b Secondary CH2 refined with riding coordinates:
 C7(H7A,H7B), C14(H14A,H14B)
5.c Aromatic/amide H refined with riding coordinates:
 C1(H1A), C2(H2), C3(H3), C4(H4), C12(H12), C17(H17), C18(H18), C19(H19),
 C20(H20), C21(H21)
5.d Idealised Me refined as rotating group:
 C22(H22A,H22B,H22C), C22A(H22D,H22E,H22F)
5.e Idealised tetrahedral OH refined as rotating group:
 O5A(H5A)
;
_olex2_submission_special_instructions 'No special instructions were received'

loop_
_space_group_symop_operation_xyz
'x, y, z'
'-x, -y, -z'

loop_
_atom_site_label
_atom_site_type_symbol
_atom_site_fract_x
_atom_site_fract_y
_atom_site_fract_z
_atom_site_U_iso_or_equiv
_atom_site_adp_type
_atom_site_occupancy
_atom_site_site_symmetry_order
_atom_site_calc_flag
_atom_site_refinement_flags_posn
_atom_site_refinement_flags_adp
_atom_site_refinement_flags_occupancy
_atom_site_disorder_assembly
_atom_site_disorder_group
O1 O 1.04314(16) 0.59253(13) 0.53904(11) 0.0322(3) Uani 1 1 d D . . . .
O2 O 0.47969(17) 0.37830(14) 0.89071(13) 0.0383(3) Uani 1 1 d . . . . .
O3 O 0.99676(18) 0.18728(13) 1.07214(12) 0.0375(3) Uani 1 1 d . . . . .
O4 O 0.87299(19) 0.31378(14) 1.15358(11) 0.0382(3) Uani 1 1 d . . . . .
N1 N 0.76008(19) 0.56708(14) 0.83166(12) 0.0269(3) Uani 1 1 d . . . . .
N2 N 0.91801(18) 0.28892(14) 1.06262(13) 0.0285(3) Uani 1 1 d . . . . .
C1 C 0.4769(3) 0.7976(2) 0.63468(18) 0.0426(5) Uani 1 1 d . . . . .
H1A H 0.4273 0.8581 0.6647 0.051 Uiso 1 1 calc R . . . .
C2 C 0.4321(3) 0.7973(2) 0.53196(19) 0.0488(5) Uani 1 1 d . . . . .
H2 H 0.3516 0.8586 0.4906 0.059 Uiso 1 1 calc R . . . .
C3 C 0.5038(3) 0.7080(2) 0.48820(19) 0.0465(5) Uani 1 1 d . . . . .
H3 H 0.4696 0.7077 0.4185 0.056 Uiso 1 1 calc R . . . .
C4 C 0.6246(3) 0.6198(2) 0.54555(17) 0.0377(4) Uani 1 1 d . . . . .
H4 H 0.6743 0.5593 0.5156 0.045 Uiso 1 1 calc R . . . .
C5 C 0.6714(2) 0.62178(18) 0.64747(15) 0.0305(4) Uani 1 1 d . . . . .
C6 C 0.5956(2) 0.70806(18) 0.69345(16) 0.0335(4) Uani 1 1 d . . . . .
C7 C 0.6558(3) 0.68371(18) 0.80958(17) 0.0361(4) Uani 1 1 d . . . . .
H7A H 0.7327 0.7575 0.7982 0.043 Uiso 1 1 calc R . . . .
H7B H 0.5508 0.6677 0.8782 0.043 Uiso 1 1 calc R . . . .
C8 C 0.7964(2) 0.53601(16) 0.72419(14) 0.0260(4) Uani 1 1 d . . . . .
C9 C 0.7737(2) 0.38961(16) 0.76805(14) 0.0256(4) Uani 1 1 d . . . . .
H9 H 0.8062 0.3717 0.6942 0.031 Uiso 1 1 calc R . . . .
C10 C 0.9299(2) 0.34408(17) 0.84002(15) 0.0271(4) Uani 1 1 d . . . . .
H10 H 0.9525 0.2504 0.8642 0.033 Uiso 1 1 calc R . . . .
C11 C 0.8809(2) 0.37376(16) 0.94941(15) 0.0260(4) Uani 1 1 d . . . . .
C12 C 0.7976(2) 0.48681(17) 0.93787(14) 0.0266(4) Uani 1 1 d . . . . .
H12 H 0.7676 0.5066 1.0064 0.032 Uiso 1 1 calc R . . . .
C13 C 1.0047(2) 0.56202(17) 0.66622(15) 0.0282(4) Uani 1 1 d . . . . .
H13 H 1.0522 0.6346 0.6782 0.034 Uiso 1 1 calc R . . . .
C14 C 1.0896(2) 0.43431(18) 0.74213(15) 0.0307(4) Uani 1 1 d . . . . .
H14A H 1.1504 0.3944 0.6885 0.037 Uiso 1 1 calc R . . . .
H14B H 1.1798 0.4511 0.7822 0.037 Uiso 1 1 calc R . . . .
C15 C 0.5862(2) 0.32742(17) 0.83791(15) 0.0277(4) Uani 1 1 d . . . . .
C16 C 0.5360(2) 0.20245(17) 0.83975(14) 0.0276(4) Uani 1 1 d . . . . .
C17 C 0.3589(2) 0.15093(18) 0.89476(16) 0.0336(4) Uani 1 1 d . . . . .
H17 H 0.2753 0.1948 0.9309 0.040 Uiso 1 1 calc R . . . .
C18 C 0.3041(3) 0.0362(2) 0.89704(19) 0.0410(5) Uani 1 1 d . . . . .
H18 H 0.1828 0.0023 0.9337 0.049 Uiso 1 1 calc R . . . .
C19 C 0.4260(3) -0.02908(19) 0.84584(18) 0.0410(5) Uani 1 1 d . . . . .
H19 H 0.3882 -0.1080 0.8479 0.049 Uiso 1 1 calc R . . . .
C20 C 0.6021(3) 0.02017(19) 0.79194(18) 0.0386(4) Uani 1 1 d . . . . .
H20 H 0.6856 -0.0250 0.7573 0.046 Uiso 1 1 calc R . . . .
C21 C 0.6573(2) 0.13565(18) 0.78840(16) 0.0326(4) Uani 1 1 d . . . . .
H21 H 0.7785 0.1695 0.7508 0.039 Uiso 1 1 calc R . . . .
H5 H 0.053(7) 0.849(5) 0.712(5) 0.049 Uiso 0.486(3) 1 d R . P . .
O5 O 0.0111(4) 0.9115(3) 0.6424(3) 0.0454(5) Uani 0.486(3) 1 d D . P A 1
O5A O -0.0219(4) 0.1428(3) 0.5539(3) 0.0454(5) Uani 0.514(3) 1 d D . P A 2
H5A H -0.0286 0.1260 0.4951 0.068 Uiso 0.514(3) 1 calc GR . P A 2
C22 C 0.079(4) 1.0370(17) 0.623(4) 0.066(2) Uani 0.486(3) 1 d D . P A 1
H22A H 0.0127 1.1052 0.5680 0.098 Uiso 0.486(3) 1 calc GR . P A 1
H22B H 0.2082 1.0491 0.5848 0.098 Uiso 0.486(3) 1 calc GR . P A 1
H22C H 0.0607 1.0415 0.7015 0.098 Uiso 0.486(3) 1 calc GR . P A 1
C22A C 0.100(4) 0.0602(17) 0.622(3) 0.066(2) Uani 0.514(3) 1 d D . P A 2
H22D H 0.2014 0.0467 0.5654 0.098 Uiso 0.514(3) 1 calc GR . P A 2
H22E H 0.0367 -0.0233 0.6796 0.098 Uiso 0.514(3) 1 calc GR . P A 2
H22F H 0.1455 0.0999 0.6673 0.098 Uiso 0.514(3) 1 calc GR . P A 2
H1 H 1.022(5) 0.678(2) 0.503(3) 0.098 Uiso 1 1 d DR . . . .

loop_
_atom_site_aniso_label
_atom_site_aniso_U_11
_atom_site_aniso_U_22
_atom_site_aniso_U_33
_atom_site_aniso_U_23
_atom_site_aniso_U_13
_atom_site_aniso_U_12
O1 0.0298(6) 0.0433(7) 0.0227(6) -0.0154(5) -0.0015(5) 0.0024(5)
O2 0.0257(6) 0.0567(8) 0.0435(8) -0.0357(7) 0.0021(5) 0.0011(6)
O3 0.0353(7) 0.0393(7) 0.0313(7) -0.0106(5) -0.0057(5) 0.0083(5)
O4 0.0442(8) 0.0500(8) 0.0223(6) -0.0171(6) -0.0077(5) 0.0011(6)
N1 0.0289(7) 0.0346(7) 0.0229(7) -0.0181(6) -0.0053(5) 0.0045(6)
N2 0.0217(7) 0.0378(8) 0.0246(7) -0.0128(6) -0.0026(5) -0.0032(6)
C1 0.0397(11) 0.0503(11) 0.0351(10) -0.0182(8) -0.0059(8) 0.0168(9)
C2 0.0382(11) 0.0649(14) 0.0360(10) -0.0153(10) -0.0112(8) 0.0185(10)
C3 0.0385(11) 0.0722(14) 0.0319(10) -0.0229(10) -0.0149(8) 0.0128(10)
C4 0.0311(9) 0.0580(12) 0.0277(9) -0.0217(8) -0.0077(7) 0.0078(8)
C5 0.0256(8) 0.0416(9) 0.0243(8) -0.0158(7) -0.0019(6) 0.0030(7)
C6 0.0315(9) 0.0408(9) 0.0264(9) -0.0145(7) -0.0041(7) 0.0077(7)
C7 0.0464(11) 0.0372(9) 0.0297(9) -0.0195(8) -0.0097(8) 0.0142(8)
C8 0.0250(8) 0.0376(9) 0.0202(7) -0.0172(7) -0.0047(6) 0.0035(6)
C9 0.0235(8) 0.0364(9) 0.0228(8) -0.0188(7) -0.0037(6) 0.0029(6)
C10 0.0233(8) 0.0359(9) 0.0253(8) -0.0169(7) -0.0040(6) 0.0043(6)
C11 0.0230(8) 0.0350(9) 0.0221(8) -0.0142(7) -0.0047(6) -0.0006(6)
C12 0.0244(8) 0.0376(9) 0.0219(8) -0.0173(7) -0.0029(6) -0.0015(6)
C13 0.0245(8) 0.0397(9) 0.0232(8) -0.0167(7) -0.0041(6) 0.0018(6)
C14 0.0217(8) 0.0454(10) 0.0268(8) -0.0181(7) -0.0041(6) 0.0052(7)
C15 0.0234(8) 0.0420(9) 0.0237(8) -0.0196(7) -0.0060(6) 0.0046(7)
C16 0.0274(8) 0.0373(9) 0.0198(7) -0.0133(6) -0.0063(6) 0.0020(7)
C17 0.0281(9) 0.0427(10) 0.0292(9) -0.0157(7) -0.0045(7) 0.0030(7)
C18 0.0348(10) 0.0444(11) 0.0383(10) -0.0141(8) -0.0026(8) -0.0085(8)
C19 0.0505(12) 0.0360(10) 0.0355(10) -0.0145(8) -0.0079(8) -0.0041(8)
C20 0.0443(11) 0.0378(10) 0.0354(10) -0.0191(8) -0.0051(8) 0.0035(8)
C21 0.0305(9) 0.0395(9) 0.0292(9) -0.0172(7) -0.0041(7) 0.0022(7)
O5 0.0461(12) 0.0483(12) 0.0336(10) -0.0105(9) -0.0095(9) 0.0093(9)
O5A 0.0461(12) 0.0483(12) 0.0336(10) -0.0105(9) -0.0095(9) 0.0093(9)
C22 0.042(6) 0.077(5) 0.0537(15) -0.009(5) -0.007(3) 0.014(5)
C22A 0.042(6) 0.077(5) 0.0537(15) -0.009(5) -0.007(3) 0.014(5)

loop_
_atom_type_symbol
_atom_type_description
_atom_type_scat_dispersion_real
_atom_type_scat_dispersion_imag
_atom_type_scat_source
C C 0.0181 0.0091 'International Tables Vol C Tables 4.2.6.8 and 6.1.1.4'
H H 0.0000 0.0000 'International Tables Vol C Tables 4.2.6.8 and 6.1.1.4'
N N 0.0311 0.0180 'International Tables Vol C Tables 4.2.6.8 and 6.1.1.4'
O O 0.0492 0.0322 'International Tables Vol C Tables 4.2.6.8 and 6.1.1.4'

loop_
_geom_angle_atom_site_label_1
_geom_angle_atom_site_label_2
_geom_angle_atom_site_label_3
_geom_angle
_geom_angle_site_symmetry_1
_geom_angle_site_symmetry_3
_geom_angle_publ_flag
C13 O1 H1 103(2) . . ?
C7 N1 C8 112.34(13) . . ?
C12 N1 C7 125.45(14) . . ?
C12 N1 C8 121.58(14) . . ?
O3 N2 C11 118.99(14) . . ?
O4 N2 O3 120.69(15) . . ?
O4 N2 C11 120.32(15) . . ?
C2 C1 H1A 120.6 . . ?
C2 C1 C6 118.90(19) . . ?
C6 C1 H1A 120.6 . . ?
C1 C2 H2 119.7 . . ?
C1 C2 C3 120.68(19) . . ?
C3 C2 H2 119.7 . . ?
C2 C3 H3 119.7 . . ?
C4 C3 C2 120.55(19) . . ?
C4 C3 H3 119.7 . . ?
C3 C4 H4 120.7 . . ?
C5 C4 C3 118.55(19) . . ?
C5 C4 H4 120.7 . . ?
C4 C5 C6 120.93(17) . . ?
C4 C5 C8 127.98(17) . . ?
C6 C5 C8 111.06(15) . . ?
C1 C6 C5 120.34(18) . . ?
C1 C6 C7 128.94(17) . . ?
C5 C6 C7 110.68(16) . . ?
N1 C7 C6 102.49(14) . . ?
N1 C7 H7A 111.3 . . ?
N1 C7 H7B 111.3 . . ?
C6 C7 H7A 111.3 . . ?
C6 C7 H7B 111.3 . . ?
H7A C7 H7B 109.2 . . ?
N1 C8 C5 101.89(13) . . ?
N1 C8 C9 109.99(13) . . ?
N1 C8 C13 107.96(13) . . ?
C5 C8 C9 118.51(14) . . ?
C5 C8 C13 116.66(14) . . ?
C9 C8 C13 101.61(13) . . ?
C8 C9 H9 107.9 . . ?
C8 C9 C10 99.71(13) . . ?
C10 C9 H9 107.9 . . ?
C15 C9 C8 116.38(14) . . ?
C15 C9 H9 107.9 . . ?
C15 C9 C10 116.46(13) . . ?
C9 C10 H10 112.2 . . ?
C11 C10 C9 107.36(13) . . ?
C11 C10 H10 112.2 . . ?
C11 C10 C14 111.81(14) . . ?
C14 C10 C9 100.33(13) . . ?
C14 C10 H10 112.2 . . ?
N2 C11 C10 121.09(15) . . ?
C12 C11 N2 119.21(15) . . ?
C12 C11 C10 119.70(15) . . ?
N1 C12 C11 119.76(15) . . ?
N1 C12 H12 120.1 . . ?
C11 C12 H12 120.1 . . ?
O1 C13 C8 112.35(13) . . ?
O1 C13 H13 109.5 . . ?
O1 C13 C14 111.75(13) . . ?
C8 C13 H13 109.5 . . ?
C14 C13 C8 104.08(13) . . ?
C14 C13 H13 109.5 . . ?
C10 C14 C13 105.96(13) . . ?
C10 C14 H14A 110.5 . . ?
C10 C14 H14B 110.5 . . ?
C13 C14 H14A 110.5 . . ?
C13 C14 H14B 110.5 . . ?
H14A C14 H14B 108.7 . . ?
O2 C15 C9 121.07(15) . . ?
O2 C15 C16 120.90(15) . . ?
C16 C15 C9 118.03(14) . . ?
C17 C16 C15 118.05(15) . . ?
C17 C16 C21 118.89(17) . . ?
C21 C16 C15 123.06(15) . . ?
C16 C17 H17 119.8 . . ?
C18 C17 C16 120.43(17) . . ?
C18 C17 H17 119.8 . . ?
C17 C18 H18 120.0 . . ?
C17 C18 C19 120.06(18) . . ?
C19 C18 H18 120.0 . . ?
C18 C19 H19 119.9 . . ?
C20 C19 C18 120.18(18) . . ?
C20 C19 H19 119.9 . . ?
C19 C20 H20 120.0 . . ?
C19 C20 C21 120.01(18) . . ?
C21 C20 H20 120.0 . . ?
C16 C21 H21 119.8 . . ?
C20 C21 C16 120.44(17) . . ?
C20 C21 H21 119.8 . . ?
C22 O5 H5 106(3) . . ?
C22A O5A H5A 109.5 . . ?
O5 C22 H22A 109.5 . . ?
O5 C22 H22B 109.5 . . ?
O5 C22 H22C 109.5 . . ?
H22A C22 H22B 109.5 . . ?
H22A C22 H22C 109.5 . . ?
H22B C22 H22C 109.5 . . ?
O5A C22A H22D 109.5 . . ?
O5A C22A H22E 109.5 . . ?
O5A C22A H22F 109.5 . . ?
H22D C22A H22E 109.5 . . ?
H22D C22A H22F 109.5 . . ?
H22E C22A H22F 109.5 . . ?

loop_
_geom_bond_atom_site_label_1
_geom_bond_atom_site_label_2
_geom_bond_distance
_geom_bond_site_symmetry_2
_geom_bond_publ_flag
O1 C13 1.420(2) . ?
O1 H1 0.906(19) . ?
O2 C15 1.219(2) . ?
O3 N2 1.256(2) . ?
O4 N2 1.253(2) . ?
N1 C7 1.471(2) . ?
N1 C8 1.4888(19) . ?
N1 C12 1.315(2) . ?
N2 C11 1.391(2) . ?
C1 H1A 0.9500 . ?
C1 C2 1.380(3) . ?
C1 C6 1.387(3) . ?
C2 H2 0.9500 . ?
C2 C3 1.396(3) . ?
C3 H3 0.9500 . ?
C3 C4 1.386(3) . ?
C4 H4 0.9500 . ?
C4 C5 1.385(3) . ?
C5 C6 1.391(3) . ?
C5 C8 1.494(2) . ?
C6 C7 1.500(3) . ?
C7 H7A 0.9900 . ?
C7 H7B 0.9900 . ?
C8 C9 1.531(2) . ?
C8 C13 1.570(2) . ?
C9 H9 1.0000 . ?
C9 C10 1.558(2) . ?
C9 C15 1.519(2) . ?
C10 H10 1.0000 . ?
C10 C11 1.503(2) . ?
C10 C14 1.552(2) . ?
C11 C12 1.380(2) . ?
C12 H12 0.9500 . ?
C13 H13 1.0000 . ?
C13 C14 1.552(2) . ?
C14 H14A 0.9900 . ?
C14 H14B 0.9900 . ?
C15 C16 1.489(2) . ?
C16 C17 1.394(3) . ?
C16 C21 1.396(2) . ?
C17 H17 0.9500 . ?
C17 C18 1.384(3) . ?
C18 H18 0.9500 . ?
C18 C19 1.386(3) . ?
C19 H19 0.9500 . ?
C19 C20 1.380(3) . ?
C20 H20 0.9500 . ?
C20 C21 1.387(3) . ?
C21 H21 0.9500 . ?
O5 H5 0.96(6) . ?
O5 C22 1.449(18) . ?
O5A H5A 0.8400 . ?
O5A C22A 1.412(19) . ?
C22 H22A 0.9800 . ?
C22 H22B 0.9800 . ?
C22 H22C 0.9800 . ?
C22A H22D 0.9800 . ?
C22A H22E 0.9800 . ?
C22A H22F 0.9800 . ?

loop_
_geom_hbond_atom_site_label_D
_geom_hbond_atom_site_label_H
_geom_hbond_atom_site_label_A
_geom_hbond_distance_DH
_geom_hbond_distance_HA
_geom_hbond_distance_DA
_geom_hbond_angle_DHA
_geom_hbond_site_symmetry_A
O5 H5 O3 0.96(6) 2.46(6) 3.187(3) 133(4) 2_667
O5 H5 O4 0.96(6) 2.04(6) 2.974(3) 167(5) 2_667
O5 H5 N2 0.96(6) 2.59(6) 3.501(3) 160(4) 2_667
O1 H1 O5A 0.906(19) 1.86(2) 2.752(3) 167(4) 2_666

loop_
_geom_torsion_atom_site_label_1
_geom_torsion_atom_site_label_2
_geom_torsion_atom_site_label_3
_geom_torsion_atom_site_label_4
_geom_torsion
_geom_torsion_site_symmetry_1
_geom_torsion_site_symmetry_2
_geom_torsion_site_symmetry_3
_geom_torsion_site_symmetry_4
_geom_torsion_publ_flag
O1 C13 C14 C10 -122.74(14) . . . . ?
O2 C15 C16 C17 5.2(2) . . . . ?
O2 C15 C16 C21 -175.22(16) . . . . ?
O3 N2 C11 C10 1.3(2) . . . . ?
O3 N2 C11 C12 -178.72(14) . . . . ?
O4 N2 C11 C10 -178.53(14) . . . . ?
O4 N2 C11 C12 1.4(2) . . . . ?
N1 C8 C9 C10 -64.12(15) . . . . ?
N1 C8 C9 C15 62.00(17) . . . . ?
N1 C8 C13 O1 -153.46(14) . . . . ?
N1 C8 C13 C14 85.45(15) . . . . ?
N2 C11 C12 N1 -179.25(14) . . . . ?
C1 C2 C3 C4 -1.5(3) . . . . ?
C1 C6 C7 N1 172.7(2) . . . . ?
C2 C1 C6 C5 1.6(3) . . . . ?
C2 C1 C6 C7 -175.9(2) . . . . ?
C2 C3 C4 C5 0.4(3) . . . . ?
C3 C4 C5 C6 1.6(3) . . . . ?
C3 C4 C5 C8 179.37(18) . . . . ?
C4 C5 C6 C1 -2.6(3) . . . . ?
C4 C5 C6 C7 175.29(17) . . . . ?
C4 C5 C8 N1 -168.67(18) . . . . ?
C4 C5 C8 C9 -47.9(2) . . . . ?
C4 C5 C8 C13 74.1(2) . . . . ?
C5 C6 C7 N1 -5.0(2) . . . . ?
C5 C8 C9 C10 179.33(13) . . . . ?
C5 C8 C9 C15 -54.55(19) . . . . ?
C5 C8 C13 O1 -39.6(2) . . . . ?
C5 C8 C13 C14 -160.65(14) . . . . ?
C6 C1 C2 C3 0.4(3) . . . . ?
C6 C5 C8 N1 9.29(18) . . . . ?
C6 C5 C8 C9 130.08(16) . . . . ?
C6 C5 C8 C13 -107.98(17) . . . . ?
C7 N1 C8 C5 -12.83(18) . . . . ?
C7 N1 C8 C9 -139.39(15) . . . . ?
C7 N1 C8 C13 110.55(16) . . . . ?
C7 N1 C12 C11 173.46(16) . . . . ?
C8 N1 C7 C6 11.33(19) . . . . ?
C8 N1 C12 C11 3.3(2) . . . . ?
C8 C5 C6 C1 179.24(17) . . . . ?
C8 C5 C6 C7 -2.8(2) . . . . ?
C8 C9 C10 C11 66.47(15) . . . . ?
C8 C9 C10 C14 -50.44(14) . . . . ?
C8 C9 C15 O2 -23.3(2) . . . . ?
C8 C9 C15 C16 156.52(14) . . . . ?
C8 C13 C14 C10 -1.26(16) . . . . ?
C9 C8 C13 O1 90.85(15) . . . . ?
C9 C8 C13 C14 -30.23(15) . . . . ?
C9 C10 C11 N2 141.60(15) . . . . ?
C9 C10 C11 C12 -38.3(2) . . . . ?
C9 C10 C14 C13 31.54(16) . . . . ?
C9 C15 C16 C17 -174.59(15) . . . . ?
C9 C15 C16 C21 5.0(2) . . . . ?
C10 C9 C15 O2 93.9(2) . . . . ?
C10 C9 C15 C16 -86.27(18) . . . . ?
C10 C11 C12 N1 0.7(2) . . . . ?
C11 C10 C14 C13 -82.01(16) . . . . ?
C12 N1 C7 C6 -159.64(16) . . . . ?
C12 N1 C8 C5 158.54(15) . . . . ?
C12 N1 C8 C9 32.0(2) . . . . ?
C12 N1 C8 C13 -78.08(18) . . . . ?
C13 C8 C9 C10 50.07(14) . . . . ?
C13 C8 C9 C15 176.19(13) . . . . ?
C14 C10 C11 N2 -109.28(17) . . . . ?
C14 C10 C11 C12 70.77(19) . . . . ?
C15 C9 C10 C11 -59.60(18) . . . . ?
C15 C9 C10 C14 -176.51(14) . . . . ?
C15 C16 C17 C18 178.83(16) . . . . ?
C15 C16 C21 C20 -179.40(16) . . . . ?
C16 C17 C18 C19 0.8(3) . . . . ?
C17 C16 C21 C20 0.1(3) . . . . ?
C17 C18 C19 C20 -0.3(3) . . . . ?
C18 C19 C20 C21 -0.3(3) . . . . ?
C19 C20 C21 C16 0.4(3) . . . . ?
C21 C16 C17 C18 -0.7(3) . . . . ?
